data_4080664
loop_
_publ_author_name
'Khan, Rais Ahmad'
'Asim, Ahmad'
'Kakkar, Rita'
'Gupta, Deepti'
'Bagchi, Vivek'
'Arjmand, Farukh'
'Tabassum, Sartaj'

_publ_section_title
;
 A Chloro-Bridged Heterobimetallic (\h6-Arene)ruthenium--Organotin Complex
 as an Efficient Topoisomerase I\a Inhibitor
;
_journal_issue 9
_journal_name_full Organometallics
_journal_page_first 2546
_journal_paper_doi 10.1021/om301223k
_journal_volume 32
_journal_year 2013
_chemical_formula_moiety 'C19 H32 Cl4 N2 Ru Sn'
_chemical_formula_sum 'C19 H32 Cl4 N2 Ru Sn'
_chemical_formula_weight 650.03
_chemical_name_systematic
; 
 ? 
;
_space_group_IT_number 14
_symmetry_cell_setting monoclinic
_symmetry_space_group_name_Hall '-P 2yn'
_symmetry_space_group_name_H-M 'P 1 21/n 1'
_atom_sites_solution_hydrogens geom
_atom_sites_solution_primary direct
_atom_sites_solution_secondary difmap
_audit_creation_method SHELXL-97
_cell_angle_alpha 90.00
_cell_angle_beta 93.539(2)
_cell_angle_gamma 90.00
_cell_formula_units_Z 4
_cell_length_a 11.1083(14)
_cell_length_b 13.7513(17)
_cell_length_c 16.122(2)
_cell_measurement_reflns_used 6517
_cell_measurement_temperature 298(2)
_cell_measurement_theta_max 28.40
_cell_measurement_theta_min 2.27
_cell_volume 2458.0(5)
_computing_cell_refinement 'Bruker SMART'
_computing_data_collection 'Bruker SMART'
_computing_data_reduction 'Bruker SAINT'
_computing_molecular_graphics 'Bruker SHELXTL'
_computing_publication_material 'Bruker SHELXTL'
_computing_structure_refinement 'SHELXL-97 (Sheldrick, 1997)'
_computing_structure_solution 'SHELXS-97 (Sheldrick, 1990)'
_diffrn_ambient_temperature 298(2)
_diffrn_measured_fraction_theta_full 0.985
_diffrn_measured_fraction_theta_max 0.985
_diffrn_measurement_device_type 'CCD area detector'
_diffrn_measurement_method 'phi and omega scans'
_diffrn_radiation_monochromator graphite
_diffrn_radiation_source 'fine-focus sealed tube'
_diffrn_radiation_type MoK\a
_diffrn_radiation_wavelength 0.71073
_diffrn_reflns_av_R_equivalents 0.0798
_diffrn_reflns_av_sigmaI/netI 0.0806
_diffrn_reflns_limit_h_max 14
_diffrn_reflns_limit_h_min -14
_diffrn_reflns_limit_k_max 18
_diffrn_reflns_limit_k_min -18
_diffrn_reflns_limit_l_max 21
_diffrn_reflns_limit_l_min -20
_diffrn_reflns_number 21897
_diffrn_reflns_theta_full 28.34
_diffrn_reflns_theta_max 28.34
_diffrn_reflns_theta_min 1.95
_exptl_absorpt_coefficient_mu 2.073
_exptl_absorpt_correction_T_max 0.782
_exptl_absorpt_correction_T_min 0.606
_exptl_absorpt_correction_type multi-scan
_exptl_absorpt_process_details '(SADABS; Bruker, 2000)'
_exptl_crystal_colour white
_exptl_crystal_density_diffrn 1.757
_exptl_crystal_density_method 'not measured'
_exptl_crystal_description Block
_exptl_crystal_F_000 1288
_exptl_crystal_size_max 0.398
_exptl_crystal_size_mid 0.204
_exptl_crystal_size_min 0.120
_refine_diff_density_max 1.585
_refine_diff_density_min -1.015
_refine_diff_density_rms 0.177
_refine_ls_extinction_method none
_refine_ls_goodness_of_fit_ref 1.109
_refine_ls_hydrogen_treatment constr
_refine_ls_matrix_type full
_refine_ls_number_parameters 254
_refine_ls_number_reflns 6043
_refine_ls_number_restraints 0
_refine_ls_restrained_S_all 1.109
_refine_ls_R_factor_all 0.1000
_refine_ls_R_factor_gt 0.0609
_refine_ls_shift/su_max 0.000
_refine_ls_shift/su_mean 0.001
_refine_ls_structure_factor_coef Fsqd
_refine_ls_weighting_details 'calc w=1/[\s^2^(Fo^2^)+(0.0620P)^2^+0.0000P] where P=(Fo^2^+2Fc^2^)/3'
_refine_ls_weighting_scheme calc
_refine_ls_wR_factor_gt 0.1357
_refine_ls_wR_factor_ref 0.1465
_reflns_number_gt 4376
_reflns_number_total 6043
_reflns_threshold_expression >2sigma(I)
_cod_data_source_file om301223k_si_002.cif
_cod_data_source_block stl5
_cod_depositor_comments
;
The following automatic conversions were performed:

'_symmetry_cell_setting' value 'Monoclinic' changed to 'monoclinic'
according to /home/saulius/struct/CIF-dictionaries/cif_core.dic
dictionary named 'cif_core.dic' version 2.3.1 from 2005-06-27.

Automatic conversion script
Id: cif_fix_values 1891 2012-01-12 08:04:46Z andrius 
;
_cod_original_cell_volume 2457.9(5)
_cod_original_sg_symbol_H-M 'P 21/n'
_cod_database_code 4080664

loop_
_symmetry_equiv_pos_as_xyz
'x, y, z'
'-x+1/2, y+1/2, -z+1/2'
'-x, -y, -z'
'x-1/2, -y-1/2, z-1/2'

loop_
_atom_site_label
_atom_site_type_symbol
_atom_site_fract_x
_atom_site_fract_y
_atom_site_fract_z
_atom_site_U_iso_or_equiv
_atom_site_adp_type
_atom_site_occupancy
_atom_site_symmetry_multiplicity
_atom_site_calc_flag
_atom_site_refinement_flags
Sn1 Sn 0.32282(4) 0.78637(4) 0.08036(3) 0.03145(14) Uani 1 1 d .
Ru1 Ru 0.67924(4) 0.74424(4) 0.04360(3) 0.02330(14) Uani 1 1 d .
N1 N 0.6223(5) 0.7651(4) -0.0838(3) 0.0295(12) Uani 1 1 d .
C1 C 0.7934(6) 0.6199(5) 0.0818(4) 0.0337(16) Uani 1 1 d .
N2 N 0.6120(5) 0.8563(4) -0.1154(3) 0.0334(13) Uani 1 1 d .
H2 H 0.6268 0.9080 -0.0866 0.040 Uiso 1 1 calc R
C2 C 0.8465(6) 0.6676(5) 0.0160(4) 0.0294(14) Uani 1 1 d .
Cl2 Cl 0.55654(14) 0.88722(12) 0.07005(10) 0.0342(4) Uani 1 1 d .
Cl3 Cl 0.49793(14) 0.64532(13) 0.05158(11) 0.0370(4) Uani 1 1 d .
C3 C 0.8700(6) 0.7709(5) 0.0213(5) 0.0338(16) Uani 1 1 d .
Cl4 Cl 0.15872(18) 0.66930(16) 0.07580(13) 0.0504(5) Uani 1 1 d .
C4 C 0.8406(5) 0.8236(5) 0.0923(4) 0.0337(16) Uani 1 1 d .
Cl5 Cl 0.20326(19) 0.93294(15) 0.11070(14) 0.0558(6) Uani 1 1 d .
C5 C 0.7875(6) 0.7737(5) 0.1602(4) 0.0354(16) Uani 1 1 d .
C6 C 0.7631(6) 0.6737(5) 0.1547(4) 0.0329(15) Uani 1 1 d .
C7 C 0.7651(7) 0.5125(5) 0.0777(5) 0.0449(19) Uani 1 1 d .
H7A H 0.7969 0.4851 0.0289 0.067 Uiso 1 1 calc R
H7B H 0.6793 0.5033 0.0755 0.067 Uiso 1 1 calc R
H7C H 0.8011 0.4808 0.1262 0.067 Uiso 1 1 calc R
C8 C 0.8863(7) 0.6128(6) -0.0594(5) 0.048(2) Uani 1 1 d .
H8A H 0.8721 0.5445 -0.0524 0.071 Uiso 1 1 calc R
H8B H 0.9707 0.6237 -0.0652 0.071 Uiso 1 1 calc R
H8C H 0.8411 0.6355 -0.1083 0.071 Uiso 1 1 calc R
C9 C 0.9246(7) 0.8224(6) -0.0501(5) 0.048(2) Uani 1 1 d .
H9A H 0.9170 0.8915 -0.0433 0.072 Uiso 1 1 calc R
H9B H 0.8832 0.8030 -0.1015 0.072 Uiso 1 1 calc R
H9C H 1.0084 0.8055 -0.0510 0.072 Uiso 1 1 calc R
C10 C 0.8615(7) 0.9313(6) 0.0983(5) 0.051(2) Uani 1 1 d .
H10A H 0.9356 0.9437 0.1303 0.077 Uiso 1 1 calc R
H10B H 0.7959 0.9612 0.1248 0.077 Uiso 1 1 calc R
H10C H 0.8663 0.9578 0.0435 0.077 Uiso 1 1 calc R
C11 C 0.7556(7) 0.8320(6) 0.2355(4) 0.046(2) Uani 1 1 d .
H11A H 0.6942 0.8786 0.2194 0.069 Uiso 1 1 calc R
H11B H 0.8261 0.8654 0.2583 0.069 Uiso 1 1 calc R
H11C H 0.7264 0.7890 0.2767 0.069 Uiso 1 1 calc R
C12 C 0.7059(8) 0.6212(6) 0.2249(5) 0.053(2) Uani 1 1 d .
H12A H 0.7625 0.5757 0.2501 0.079 Uiso 1 1 calc R
H12B H 0.6353 0.5870 0.2033 0.079 Uiso 1 1 calc R
H12C H 0.6835 0.6676 0.2657 0.079 Uiso 1 1 calc R
C13 C 0.5933(6) 0.7057(5) -0.1481(4) 0.0308(15) Uani 1 1 d .
C14 C 0.5654(6) 0.7610(5) -0.2185(4) 0.0371(17) Uani 1 1 d .
H14 H 0.5432 0.7375 -0.2713 0.044 Uiso 1 1 calc R
C15 C 0.5766(6) 0.8570(5) -0.1957(4) 0.0325(15) Uani 1 1 d .
C16 C 0.5594(8) 0.9491(6) -0.2437(5) 0.052(2) Uani 1 1 d .
H16A H 0.5069 0.9916 -0.2155 0.078 Uiso 1 1 calc R
H16B H 0.5242 0.9348 -0.2983 0.078 Uiso 1 1 calc R
H16C H 0.6361 0.9802 -0.2484 0.078 Uiso 1 1 calc R
C17 C 0.5924(7) 0.5973(5) -0.1426(5) 0.0417(18) Uani 1 1 d .
H17A H 0.5995 0.5780 -0.0853 0.063 Uiso 1 1 calc R
H17B H 0.6589 0.5714 -0.1708 0.063 Uiso 1 1 calc R
H17C H 0.5181 0.5728 -0.1681 0.063 Uiso 1 1 calc R
C18 C 0.3826(7) 0.7659(6) 0.2068(5) 0.047(2) Uani 1 1 d .
H18A H 0.4599 0.7963 0.2172 0.070 Uiso 1 1 calc R
H18B H 0.3894 0.6976 0.2184 0.070 Uiso 1 1 calc R
H18C H 0.3256 0.7946 0.2419 0.070 Uiso 1 1 calc R
C19 C 0.3135(7) 0.8131(7) -0.0485(5) 0.052(2) Uani 1 1 d .
H19A H 0.3330 0.8800 -0.0584 0.079 Uiso 1 1 calc R
H19B H 0.2333 0.7997 -0.0714 0.079 Uiso 1 1 calc R
H19C H 0.3698 0.7718 -0.0745 0.079 Uiso 1 1 calc R

loop_
_atom_site_aniso_label
_atom_site_aniso_U_11
_atom_site_aniso_U_22
_atom_site_aniso_U_33
_atom_site_aniso_U_23
_atom_site_aniso_U_13
_atom_site_aniso_U_12
Sn1 0.0272(2) 0.0400(3) 0.0266(3) -0.0018(2) -0.00374(18) 0.0017(2)
Ru1 0.0203(2) 0.0252(3) 0.0238(3) -0.0007(2) -0.00345(19) 0.00231(19)
N1 0.025(3) 0.031(3) 0.032(3) 0.000(2) -0.004(2) -0.003(2)
C1 0.027(3) 0.043(4) 0.030(4) 0.000(3) -0.006(3) 0.007(3)
N2 0.035(3) 0.031(3) 0.033(3) -0.002(3) -0.006(3) -0.003(2)
C2 0.023(3) 0.032(4) 0.033(4) -0.002(3) -0.001(3) 0.008(3)
Cl2 0.0317(8) 0.0338(9) 0.0365(9) -0.0024(7) -0.0016(7) 0.0085(7)
Cl3 0.0289(8) 0.0357(10) 0.0466(10) -0.0005(8) 0.0040(7) -0.0028(7)
C3 0.015(3) 0.043(4) 0.043(4) 0.002(3) -0.002(3) 0.008(3)
Cl4 0.0446(11) 0.0541(12) 0.0527(12) -0.0124(10) 0.0050(9) -0.0124(9)
C4 0.019(3) 0.038(4) 0.042(4) -0.004(3) -0.010(3) 0.000(3)
Cl5 0.0532(12) 0.0469(12) 0.0660(14) -0.0053(10) -0.0064(10) 0.0150(10)
C5 0.032(4) 0.041(4) 0.032(4) -0.001(3) -0.010(3) 0.010(3)
C6 0.030(3) 0.039(4) 0.028(4) -0.003(3) -0.009(3) 0.008(3)
C7 0.051(5) 0.033(4) 0.052(5) 0.002(4) 0.005(4) 0.004(3)
C8 0.044(4) 0.056(5) 0.043(5) -0.008(4) 0.001(4) 0.007(4)
C9 0.037(4) 0.057(5) 0.050(5) 0.008(4) 0.004(4) 0.000(4)
C10 0.042(4) 0.042(5) 0.069(6) -0.003(4) -0.006(4) -0.008(4)
C11 0.060(5) 0.043(5) 0.033(4) -0.014(3) -0.015(4) 0.010(4)
C12 0.067(6) 0.051(5) 0.041(5) 0.007(4) 0.008(4) 0.000(4)
C13 0.022(3) 0.040(4) 0.030(4) -0.004(3) 0.000(3) -0.004(3)
C14 0.033(4) 0.051(5) 0.026(4) -0.007(3) -0.002(3) -0.003(3)
C15 0.024(3) 0.046(4) 0.026(4) 0.007(3) -0.005(3) 0.002(3)
C16 0.062(5) 0.055(5) 0.039(5) 0.013(4) -0.007(4) 0.003(4)
C17 0.048(4) 0.033(4) 0.043(5) 0.000(3) -0.004(4) -0.004(3)
C18 0.044(4) 0.060(5) 0.037(4) 0.004(4) 0.002(4) 0.002(4)
C19 0.032(4) 0.089(7) 0.035(4) -0.006(4) -0.006(3) 0.017(4)

loop_
_atom_type_symbol
_atom_type_description
_atom_type_scat_dispersion_real
_atom_type_scat_dispersion_imag
_atom_type_scat_source
C C 0.0033 0.0016 'International Tables Vol C Tables 4.2.6.8 and 6.1.1.4'
H H 0.0000 0.0000 'International Tables Vol C Tables 4.2.6.8 and 6.1.1.4'
N N 0.0061 0.0033 'International Tables Vol C Tables 4.2.6.8 and 6.1.1.4'
Cl Cl 0.1484 0.1585 'International Tables Vol C Tables 4.2.6.8 and 6.1.1.4'
Ru Ru -1.2594 0.8363 'International Tables Vol C Tables 4.2.6.8 and 6.1.1.4'
Sn Sn -0.6537 1.4246 'International Tables Vol C Tables 4.2.6.8 and 6.1.1.4'

loop_
_geom_angle_atom_site_label_1
_geom_angle_atom_site_label_2
_geom_angle_atom_site_label_3
_geom_angle
C19 Sn1 C18 164.5(3)
C19 Sn1 Cl4 95.4(3)
C18 Sn1 Cl4 97.5(2)
C19 Sn1 Cl5 93.3(2)
C18 Sn1 Cl5 93.3(2)
Cl4 Sn1 Cl5 97.74(8)
C19 Sn1 Cl3 87.1(2)
C18 Sn1 Cl3 83.6(2)
Cl4 Sn1 Cl3 93.64(6)
Cl5 Sn1 Cl3 168.52(6)
N1 Ru1 C6 158.8(2)
N1 Ru1 C1 120.5(2)
C6 Ru1 C1 38.5(2)
N1 Ru1 C4 117.6(2)
C6 Ru1 C4 68.4(3)
C1 Ru1 C4 80.9(3)
N1 Ru1 C5 155.6(2)
C6 Ru1 C5 37.2(3)
C1 Ru1 C5 68.2(2)
C4 Ru1 C5 38.4(3)
N1 Ru1 C3 93.0(2)
C6 Ru1 C3 80.9(3)
C1 Ru1 C3 68.3(3)
C4 Ru1 C3 37.3(3)
C5 Ru1 C3 68.2(3)
N1 Ru1 C2 94.2(2)
C6 Ru1 C2 68.4(3)
C1 Ru1 C2 37.3(2)
C4 Ru1 C2 68.3(2)
C5 Ru1 C2 80.6(3)
C3 Ru1 C2 38.3(2)
N1 Ru1 Cl3 85.94(15)
C6 Ru1 Cl3 91.18(19)
C1 Ru1 Cl3 90.89(19)
C4 Ru1 Cl3 156.1(2)
C5 Ru1 Cl3 117.8(2)
C3 Ru1 Cl3 155.13(19)
C2 Ru1 Cl3 116.92(18)
N1 Ru1 Cl2 85.66(15)
C6 Ru1 Cl2 115.24(18)
C1 Ru1 Cl2 153.68(18)
C4 Ru1 Cl2 89.42(19)
C5 Ru1 Cl2 89.12(18)
C3 Ru1 Cl2 116.55(19)
C2 Ru1 Cl2 154.86(18)
Cl3 Ru1 Cl2 88.18(6)
C13 N1 N2 105.2(5)
C13 N1 Ru1 134.8(5)
N2 N1 Ru1 120.0(4)
C2 C1 C6 120.3(7)
C2 C1 C7 121.2(6)
C6 C1 C7 118.5(6)
C2 C1 Ru1 71.8(4)
C6 C1 Ru1 70.7(4)
C7 C1 Ru1 129.4(5)
C15 N2 N1 112.7(6)
C15 N2 H2 123.6
N1 N2 H2 123.6
C1 C2 C3 119.7(6)
C1 C2 C8 121.9(6)
C3 C2 C8 118.3(6)
C1 C2 Ru1 70.9(4)
C3 C2 Ru1 70.7(3)
C8 C2 Ru1 133.5(5)
Ru1 Cl3 Sn1 101.90(6)
C4 C3 C2 120.2(6)
C4 C3 C9 120.1(7)
C2 C3 C9 119.7(6)
C4 C3 Ru1 71.3(4)
C2 C3 Ru1 71.0(4)
C9 C3 Ru1 129.7(5)
C3 C4 C5 119.7(7)
C3 C4 C10 121.1(7)
C5 C4 C10 119.2(7)
C3 C4 Ru1 71.3(4)
C5 C4 Ru1 71.0(4)
C10 C4 Ru1 129.1(5)
C6 C5 C4 120.2(6)
C6 C5 C11 121.0(7)
C4 C5 C11 118.8(6)
C6 C5 Ru1 70.9(4)
C4 C5 Ru1 70.7(4)
C11 C5 Ru1 129.6(5)
C5 C6 C1 119.9(7)
C5 C6 C12 120.6(6)
C1 C6 C12 119.5(7)
C5 C6 Ru1 71.9(4)
C1 C6 Ru1 70.8(4)
C12 C6 Ru1 130.1(5)
C1 C7 H7A 109.5
C1 C7 H7B 109.5
H7A C7 H7B 109.5
C1 C7 H7C 109.5
H7A C7 H7C 109.5
H7B C7 H7C 109.5
C2 C8 H8A 109.5
C2 C8 H8B 109.5
H8A C8 H8B 109.5
C2 C8 H8C 109.5
H8A C8 H8C 109.5
H8B C8 H8C 109.5
C3 C9 H9A 109.5
C3 C9 H9B 109.5
H9A C9 H9B 109.5
C3 C9 H9C 109.5
H9A C9 H9C 109.5
H9B C9 H9C 109.5
C4 C10 H10A 109.5
C4 C10 H10B 109.5
H10A C10 H10B 109.5
C4 C10 H10C 109.5
H10A C10 H10C 109.5
H10B C10 H10C 109.5
C5 C11 H11A 109.5
C5 C11 H11B 109.5
H11A C11 H11B 109.5
C5 C11 H11C 109.5
H11A C11 H11C 109.5
H11B C11 H11C 109.5
C6 C12 H12A 109.5
C6 C12 H12B 109.5
H12A C12 H12B 109.5
C6 C12 H12C 109.5
H12A C12 H12C 109.5
H12B C12 H12C 109.5
N1 C13 C14 109.2(6)
N1 C13 C17 124.3(6)
C14 C13 C17 126.5(6)
C15 C14 C13 107.3(6)
C15 C14 H14 126.4
C13 C14 H14 126.4
N2 C15 C14 105.6(6)
N2 C15 C16 122.2(7)
C14 C15 C16 132.2(7)
C15 C16 H16A 109.5
C15 C16 H16B 109.5
H16A C16 H16B 109.5
C15 C16 H16C 109.5
H16A C16 H16C 109.5
H16B C16 H16C 109.5
C13 C17 H17A 109.5
C13 C17 H17B 109.5
H17A C17 H17B 109.5
C13 C17 H17C 109.5
H17A C17 H17C 109.5
H17B C17 H17C 109.5
Sn1 C18 H18A 109.5
Sn1 C18 H18B 109.5
H18A C18 H18B 109.5
Sn1 C18 H18C 109.5
H18A C18 H18C 109.5
H18B C18 H18C 109.5
Sn1 C19 H19A 109.5
Sn1 C19 H19B 109.5
H19A C19 H19B 109.5
Sn1 C19 H19C 109.5
H19A C19 H19C 109.5
H19B C19 H19C 109.5

loop_
_geom_bond_atom_site_label_1
_geom_bond_atom_site_label_2
_geom_bond_distance
Sn1 C19 2.106(7)
Sn1 C18 2.123(8)
Sn1 Cl4 2.430(2)
Sn1 Cl5 2.479(2)
Sn1 Cl3 2.8059(18)
Ru1 N1 2.131(6)
Ru1 C6 2.193(6)
Ru1 C1 2.194(7)
Ru1 C4 2.201(6)
Ru1 C5 2.205(7)
Ru1 C3 2.201(6)
Ru1 C2 2.205(6)
Ru1 Cl3 2.4403(17)
Ru1 Cl2 2.4448(17)
N1 C13 1.343(8)
N1 N2 1.355(7)
C1 C2 1.407(9)
C1 C6 1.445(9)
C1 C7 1.511(10)
N2 C15 1.330(8)
N2 H2 0.8600
C2 C3 1.446(9)
C2 C8 1.520(9)
C3 C4 1.409(10)
C3 C9 1.511(10)
C4 C5 1.448(10)
C4 C10 1.502(10)
C5 C6 1.403(10)
C5 C11 1.516(10)
C6 C12 1.514(10)
C7 H7A 0.9600
C7 H7B 0.9600
C7 H7C 0.9600
C8 H8A 0.9600
C8 H8B 0.9600
C8 H8C 0.9600
C9 H9A 0.9600
C9 H9B 0.9600
C9 H9C 0.9600
C10 H10A 0.9600
C10 H10B 0.9600
C10 H10C 0.9600
C11 H11A 0.9600
C11 H11B 0.9600
C11 H11C 0.9600
C12 H12A 0.9600
C12 H12B 0.9600
C12 H12C 0.9600
C13 C14 1.385(10)
C13 C17 1.493(9)
C14 C15 1.374(10)
C14 H14 0.9300
C15 C16 1.490(10)
C16 H16A 0.9600
C16 H16B 0.9600
C16 H16C 0.9600
C17 H17A 0.9600
C17 H17B 0.9600
C17 H17C 0.9600
C18 H18A 0.9600
C18 H18B 0.9600
C18 H18C 0.9600
C19 H19A 0.9600
C19 H19B 0.9600
C19 H19C 0.9600

loop_
_geom_torsion_atom_site_label_1
_geom_torsion_atom_site_label_2
_geom_torsion_atom_site_label_3
_geom_torsion_atom_site_label_4
_geom_torsion
C6 Ru1 N1 C13 27.9(10)
C1 Ru1 N1 C13 33.8(7)
C4 Ru1 N1 C13 129.6(6)
C5 Ru1 N1 C13 138.5(7)
C3 Ru1 N1 C13 100.3(6)
C2 Ru1 N1 C13 61.9(6)
Cl3 Ru1 N1 C13 -54.8(6)
Cl2 Ru1 N1 C13 -143.3(6)
C6 Ru1 N1 N2 -150.2(6)
C1 Ru1 N1 N2 -144.3(5)
C4 Ru1 N1 N2 -48.5(5)
C5 Ru1 N1 N2 -39.7(8)
C3 Ru1 N1 N2 -77.9(5)
C2 Ru1 N1 N2 -116.2(5)
Cl3 Ru1 N1 N2 127.0(5)
Cl2 Ru1 N1 N2 38.5(4)
N1 Ru1 C1 C2 50.8(5)
C6 Ru1 C1 C2 -132.6(6)
C4 Ru1 C1 C2 -66.0(4)
C5 Ru1 C1 C2 -103.7(4)
C3 Ru1 C1 C2 -29.4(4)
Cl3 Ru1 C1 C2 136.6(4)
Cl2 Ru1 C1 C2 -135.7(4)
N1 Ru1 C1 C6 -176.6(4)
C4 Ru1 C1 C6 66.6(4)
C5 Ru1 C1 C6 28.9(4)
C3 Ru1 C1 C6 103.2(4)
C2 Ru1 C1 C6 132.6(6)
Cl3 Ru1 C1 C6 -90.8(4)
Cl2 Ru1 C1 C6 -3.1(7)
N1 Ru1 C1 C7 -65.0(7)
C6 Ru1 C1 C7 111.6(8)
C4 Ru1 C1 C7 178.2(7)
C5 Ru1 C1 C7 140.5(7)
C3 Ru1 C1 C7 -145.2(7)
C2 Ru1 C1 C7 -115.8(8)
Cl3 Ru1 C1 C7 20.8(6)
Cl2 Ru1 C1 C7 108.5(6)
C13 N1 N2 C15 0.8(7)
Ru1 N1 N2 C15 179.5(4)
C6 C1 C2 C3 -0.4(9)
C7 C1 C2 C3 178.7(6)
Ru1 C1 C2 C3 53.1(5)
C6 C1 C2 C8 176.5(6)
C7 C1 C2 C8 -4.5(10)
Ru1 C1 C2 C8 -130.0(6)
C6 C1 C2 Ru1 -53.5(5)
C7 C1 C2 Ru1 125.5(6)
N1 Ru1 C2 C1 -138.0(4)
C6 Ru1 C2 C1 29.5(4)
C4 Ru1 C2 C1 103.9(4)
C5 Ru1 C2 C1 66.1(4)
C3 Ru1 C2 C1 132.6(6)
Cl3 Ru1 C2 C1 -50.4(4)
Cl2 Ru1 C2 C1 133.2(4)
N1 Ru1 C2 C3 89.4(4)
C6 Ru1 C2 C3 -103.1(4)
C1 Ru1 C2 C3 -132.6(6)
C4 Ru1 C2 C3 -28.7(4)
C5 Ru1 C2 C3 -66.5(4)
Cl3 Ru1 C2 C3 177.0(3)
Cl2 Ru1 C2 C3 0.6(7)
N1 Ru1 C2 C8 -21.7(7)
C6 Ru1 C2 C8 145.7(8)
C1 Ru1 C2 C8 116.3(8)
C4 Ru1 C2 C8 -139.8(8)
C5 Ru1 C2 C8 -177.7(7)
C3 Ru1 C2 C8 -111.2(8)
Cl3 Ru1 C2 C8 65.9(7)
Cl2 Ru1 C2 C8 -110.5(7)
N1 Ru1 Cl3 Sn1 -84.91(15)
C6 Ru1 Cl3 Sn1 116.09(18)
C1 Ru1 Cl3 Sn1 154.56(18)
C4 Ru1 Cl3 Sn1 85.3(5)
C5 Ru1 Cl3 Sn1 88.9(2)
C3 Ru1 Cl3 Sn1 -173.2(5)
C2 Ru1 Cl3 Sn1 -177.6(2)
Cl2 Ru1 Cl3 Sn1 0.87(6)
C19 Sn1 Cl3 Ru1 81.3(3)
C18 Sn1 Cl3 Ru1 -86.3(2)
Cl4 Sn1 Cl3 Ru1 176.53(7)
Cl5 Sn1 Cl3 Ru1 -11.4(4)
C1 C2 C3 C4 0.5(9)
C8 C2 C3 C4 -176.5(6)
Ru1 C2 C3 C4 53.7(5)
C1 C2 C3 C9 -178.7(6)
C8 C2 C3 C9 4.3(9)
Ru1 C2 C3 C9 -125.5(6)
C1 C2 C3 Ru1 -53.2(5)
C8 C2 C3 Ru1 129.8(6)
N1 Ru1 C3 C4 134.3(4)
C6 Ru1 C3 C4 -66.1(4)
C1 Ru1 C3 C4 -104.0(5)
C5 Ru1 C3 C4 -29.8(4)
C2 Ru1 C3 C4 -132.7(6)
Cl3 Ru1 C3 C4 -139.0(4)
Cl2 Ru1 C3 C4 47.6(4)
N1 Ru1 C3 C2 -93.1(4)
C6 Ru1 C3 C2 66.5(4)
C1 Ru1 C3 C2 28.7(4)
C4 Ru1 C3 C2 132.7(6)
C5 Ru1 C3 C2 102.9(4)
Cl3 Ru1 C3 C2 -6.3(7)
Cl2 Ru1 C3 C2 -179.7(3)
N1 Ru1 C3 C9 20.2(7)
C6 Ru1 C3 C9 179.8(7)
C1 Ru1 C3 C9 141.9(7)
C4 Ru1 C3 C9 -114.1(8)
C5 Ru1 C3 C9 -143.9(7)
C2 Ru1 C3 C9 113.2(8)
Cl3 Ru1 C3 C9 106.9(7)
Cl2 Ru1 C3 C9 -66.5(7)
C2 C3 C4 C5 0.4(9)
C9 C3 C4 C5 179.6(6)
Ru1 C3 C4 C5 53.9(5)
C2 C3 C4 C10 -178.6(6)
C9 C3 C4 C10 0.6(9)
Ru1 C3 C4 C10 -125.0(6)
C2 C3 C4 Ru1 -53.5(5)
C9 C3 C4 Ru1 125.7(6)
N1 Ru1 C4 C3 -53.8(5)
C6 Ru1 C4 C3 103.8(4)
C1 Ru1 C4 C3 65.9(4)
C5 Ru1 C4 C3 132.1(6)
C2 Ru1 C4 C3 29.4(4)
Cl3 Ru1 C4 C3 137.2(4)
Cl2 Ru1 C4 C3 -138.6(4)
N1 Ru1 C4 C5 174.1(4)
C6 Ru1 C4 C5 -28.2(4)
C1 Ru1 C4 C5 -66.1(4)
C3 Ru1 C4 C5 -132.1(6)
C2 Ru1 C4 C5 -102.7(4)
Cl3 Ru1 C4 C5 5.1(7)
Cl2 Ru1 C4 C5 89.3(4)
N1 Ru1 C4 C10 61.5(7)
C6 Ru1 C4 C10 -140.9(8)
C1 Ru1 C4 C10 -178.7(7)
C5 Ru1 C4 C10 -112.6(8)
C3 Ru1 C4 C10 115.3(9)
C2 Ru1 C4 C10 144.7(8)
Cl3 Ru1 C4 C10 -107.5(7)
Cl2 Ru1 C4 C10 -23.3(7)
C3 C4 C5 C6 -1.3(9)
C10 C4 C5 C6 177.6(6)
Ru1 C4 C5 C6 52.8(5)
C3 C4 C5 C11 -179.4(6)
C10 C4 C5 C11 -0.5(9)
Ru1 C4 C5 C11 -125.3(6)
C3 C4 C5 Ru1 -54.1(5)
C10 C4 C5 Ru1 124.9(6)
N1 Ru1 C5 C6 -146.0(5)
C1 Ru1 C5 C6 -29.9(4)
C4 Ru1 C5 C6 -133.3(6)
C3 Ru1 C5 C6 -104.3(4)
C2 Ru1 C5 C6 -66.5(4)
Cl3 Ru1 C5 C6 49.1(4)
Cl2 Ru1 C5 C6 136.5(4)
N1 Ru1 C5 C4 -12.7(8)
C6 Ru1 C5 C4 133.3(6)
C1 Ru1 C5 C4 103.4(4)
C3 Ru1 C5 C4 29.0(4)
C2 Ru1 C5 C4 66.8(4)
Cl3 Ru1 C5 C4 -177.7(3)
Cl2 Ru1 C5 C4 -90.2(4)
N1 Ru1 C5 C11 99.1(8)
C6 Ru1 C5 C11 -114.9(9)
C1 Ru1 C5 C11 -144.8(8)
C4 Ru1 C5 C11 111.8(8)
C3 Ru1 C5 C11 140.8(7)
C2 Ru1 C5 C11 178.6(7)
Cl3 Ru1 C5 C11 -65.8(7)
Cl2 Ru1 C5 C11 21.6(7)
C4 C5 C6 C1 1.4(9)
C11 C5 C6 C1 179.5(6)
Ru1 C5 C6 C1 54.0(5)
C4 C5 C6 C12 -179.1(6)
C11 C5 C6 C12 -1.0(10)
Ru1 C5 C6 C12 -126.4(6)
C4 C5 C6 Ru1 -52.7(5)
C11 C5 C6 Ru1 125.4(6)
C2 C1 C6 C5 -0.5(9)
C7 C1 C6 C5 -179.6(6)
Ru1 C1 C6 C5 -54.5(5)
C2 C1 C6 C12 179.9(6)
C7 C1 C6 C12 0.9(9)
Ru1 C1 C6 C12 125.9(6)
C2 C1 C6 Ru1 54.0(5)
C7 C1 C6 Ru1 -125.1(6)
N1 Ru1 C6 C5 140.2(6)
C1 Ru1 C6 C5 132.0(6)
C4 Ru1 C6 C5 29.1(4)
C3 Ru1 C6 C5 65.7(4)
C2 Ru1 C6 C5 103.4(5)
Cl3 Ru1 C6 C5 -138.0(4)
Cl2 Ru1 C6 C5 -49.5(4)
N1 Ru1 C6 C1 8.2(9)
C4 Ru1 C6 C1 -102.9(4)
C5 Ru1 C6 C1 -132.0(6)
C3 Ru1 C6 C1 -66.3(4)
C2 Ru1 C6 C1 -28.7(4)
Cl3 Ru1 C6 C1 89.9(4)
Cl2 Ru1 C6 C1 178.5(3)
N1 Ru1 C6 C12 -104.7(8)
C1 Ru1 C6 C12 -112.9(8)
C4 Ru1 C6 C12 144.2(7)
C5 Ru1 C6 C12 115.1(8)
C3 Ru1 C6 C12 -179.2(7)
C2 Ru1 C6 C12 -141.5(7)
Cl3 Ru1 C6 C12 -22.9(7)
Cl2 Ru1 C6 C12 65.6(7)
N2 N1 C13 C14 -0.1(7)
Ru1 N1 C13 C14 -178.4(5)
N2 N1 C13 C17 179.8(6)
Ru1 N1 C13 C17 1.5(10)
N1 C13 C14 C15 -0.7(8)
C17 C13 C14 C15 179.4(7)
N1 N2 C15 C14 -1.3(8)
N1 N2 C15 C16 -179.8(6)
C13 C14 C15 N2 1.1(8)
C13 C14 C15 C16 179.5(7)
